data_1502230
loop_
_publ_author_name
'Zhang, Ling'
'Xie, Xingang'
'Liu, Jian'
'Qi, Jing'
'Ma, Donghui'
'She, Xuegong'

_publ_section_title
;
 Concise total synthesis of (+-)-dasyscyphin D.
;
_journal_issue 11
_journal_name_full 'Organic letters'
_journal_page_first 2956
_journal_page_last 2958
_journal_paper_doi 10.1021/ol201047m
_journal_volume 13
_journal_year 2011
_chemical_formula_sum 'C22 H28 O2'
_chemical_formula_weight 324.44
_chemical_name_systematic
; 
 ? 
;
_space_group_IT_number 14
_symmetry_cell_setting monoclinic
_symmetry_space_group_name_Hall '-P 2yn'
_symmetry_space_group_name_H-M 'P 1 21/n 1'
_atom_sites_solution_hydrogens geom
_atom_sites_solution_primary direct
_atom_sites_solution_secondary difmap
_audit_creation_method SHELXL-97
_cell_angle_alpha 90.00
_cell_angle_beta 93.264(4)
_cell_angle_gamma 90.00
_cell_formula_units_Z 4
_cell_length_a 10.024(4)
_cell_length_b 7.592(3)
_cell_length_c 23.625(9)
_cell_measurement_reflns_used 2032
_cell_measurement_temperature 296(2)
_cell_measurement_theta_max 22.42
_cell_measurement_theta_min 2.16
_cell_volume 1795.0(12)
_computing_cell_refinement 'Bruker SAINT'
_computing_data_collection 'Bruker APEX2'
_computing_data_reduction 'Bruker SAINT'
_computing_molecular_graphics 'Bruker SHELXTL'
_computing_publication_material 'Bruker SHELXTL'
_computing_structure_refinement 'SHELXL-97 (Sheldrick, 2008)'
_computing_structure_solution 'SHELXS-97 (Sheldrick, 2008)'
_diffrn_ambient_temperature 296(2)
_diffrn_measured_fraction_theta_full 0.994
_diffrn_measured_fraction_theta_max 0.994
_diffrn_measurement_device_type 'Bruker APEX-II CCD'
_diffrn_measurement_method '\f and \w scans'
_diffrn_radiation_monochromator graphite
_diffrn_radiation_source 'fine-focus sealed tube'
_diffrn_radiation_type MoK\a
_diffrn_radiation_wavelength 0.71073
_diffrn_reflns_av_R_equivalents 0.0384
_diffrn_reflns_av_sigmaI/netI 0.0461
_diffrn_reflns_limit_h_max 12
_diffrn_reflns_limit_h_min -8
_diffrn_reflns_limit_k_max 9
_diffrn_reflns_limit_k_min -8
_diffrn_reflns_limit_l_max 28
_diffrn_reflns_limit_l_min -27
_diffrn_reflns_number 9301
_diffrn_reflns_theta_full 25.50
_diffrn_reflns_theta_max 25.50
_diffrn_reflns_theta_min 2.16
_exptl_absorpt_coefficient_mu 0.075
_exptl_absorpt_correction_T_max 0.9786
_exptl_absorpt_correction_T_min 0.9743
_exptl_absorpt_correction_type multi-scan
_exptl_absorpt_process_details SADABS
_exptl_crystal_colour colorless
_exptl_crystal_density_diffrn 1.201
_exptl_crystal_density_method 'not measured'
_exptl_crystal_description block
_exptl_crystal_F_000 704
_exptl_crystal_size_max 0.35
_exptl_crystal_size_mid 0.33
_exptl_crystal_size_min 0.29
_refine_diff_density_max 0.169
_refine_diff_density_min -0.162
_refine_diff_density_rms 0.033
_refine_ls_extinction_coef 0.0131(16)
_refine_ls_extinction_expression Fc^*^=kFc[1+0.001xFc^2^\l^3^/sin(2\q)]^-1/4^
_refine_ls_extinction_method SHELXL
_refine_ls_goodness_of_fit_ref 1.016
_refine_ls_hydrogen_treatment constr
_refine_ls_matrix_type full
_refine_ls_number_parameters 223
_refine_ls_number_reflns 3314
_refine_ls_number_restraints 0
_refine_ls_restrained_S_all 1.016
_refine_ls_R_factor_all 0.0894
_refine_ls_R_factor_gt 0.0513
_refine_ls_shift/su_max 0.000
_refine_ls_shift/su_mean 0.000
_refine_ls_structure_factor_coef Fsqd
_refine_ls_weighting_details 'calc w=1/[\s^2^(Fo^2^)+(0.0503P)^2^+0.5491P] where P=(Fo^2^+2Fc^2^)/3'
_refine_ls_weighting_scheme calc
_refine_ls_wR_factor_gt 0.1148
_refine_ls_wR_factor_ref 0.1332
_reflns_number_gt 2130
_reflns_number_total 3314
_reflns_threshold_expression >2sigma(I)
_cod_data_source_file ol201047m_si_002.cif
_cod_data_source_block test_0m
_cod_depositor_comments
;
The following automatic conversions were performed:

'_symmetry_cell_setting' value 'Monoclinic' changed to 'monoclinic'
according to /home/saulius/struct/CIF-dictionaries/cif_core.dic
dictionary named 'cif_core.dic' version 2.4.1 from 2010-06-29.

Automatic conversion script
Id: cif_fix_values 1715 2011-07-08 13:25:40Z adriana 
;
_cod_original_sg_symbol_H-M P2(1)/n
_cod_database_code 1502230

loop_
_symmetry_equiv_pos_as_xyz
'x, y, z'
'-x+1/2, y+1/2, -z+1/2'
'-x, -y, -z'
'x-1/2, -y-1/2, z-1/2'

loop_
_atom_site_label
_atom_site_type_symbol
_atom_site_fract_x
_atom_site_fract_y
_atom_site_fract_z
_atom_site_U_iso_or_equiv
_atom_site_adp_type
_atom_site_occupancy
_atom_site_symmetry_multiplicity
_atom_site_calc_flag
_atom_site_refinement_flags
C1 C 0.84309(19) 0.4376(3) 0.12079(8) 0.0376(5) Uani 1 1 d .
C2 C 0.9307(2) 0.3569(3) 0.08512(9) 0.0440(5) Uani 1 1 d .
C3 C 1.0568(2) 0.4279(3) 0.07739(10) 0.0521(6) Uani 1 1 d .
C4 C 1.0935(2) 0.5781(4) 0.10755(11) 0.0584(7) Uani 1 1 d .
H4 H 1.1774 0.6266 0.1030 0.070 Uiso 1 1 calc R
C5 C 1.0101(2) 0.6582(3) 0.14407(10) 0.0535(6) Uani 1 1 d .
H5 H 1.0380 0.7576 0.1645 0.064 Uiso 1 1 calc R
C6 C 0.8843(2) 0.5885(3) 0.14987(9) 0.0416(5) Uani 1 1 d .
C7 C 0.7758(2) 0.6588(3) 0.18452(9) 0.0473(6) Uani 1 1 d .
H7A H 0.7401 0.7679 0.1685 0.057 Uiso 1 1 calc R
H7B H 0.8092 0.6805 0.2232 0.057 Uiso 1 1 calc R
C8 C 0.6675(2) 0.5136(3) 0.18249(8) 0.0404(5) Uani 1 1 d .
H8 H 0.6808 0.4447 0.2174 0.049 Uiso 1 1 calc R
C9 C 0.69942(19) 0.3888(3) 0.13204(8) 0.0379(5) Uani 1 1 d .
C10 C 0.5239(2) 0.5874(3) 0.18109(9) 0.0446(5) Uani 1 1 d .
C11 C 0.49659(19) 0.6897(3) 0.12602(9) 0.0420(5) Uani 1 1 d .
C12 C 0.5666(2) 0.6217(3) 0.07514(9) 0.0485(6) Uani 1 1 d .
H12A H 0.5077 0.6375 0.0415 0.058 Uiso 1 1 calc R
H12B H 0.6457 0.6926 0.0705 0.058 Uiso 1 1 calc R
C13 C 0.6077(2) 0.4300(3) 0.07903(9) 0.0460(6) Uani 1 1 d .
H13A H 0.6538 0.3989 0.0454 0.055 Uiso 1 1 calc R
H13B H 0.5281 0.3575 0.0797 0.055 Uiso 1 1 calc R
C14 C 0.5104(2) 0.7118(4) 0.23178(10) 0.0627(7) Uani 1 1 d .
H14A H 0.5167 0.6436 0.2665 0.075 Uiso 1 1 calc R
H14B H 0.5839 0.7951 0.2332 0.075 Uiso 1 1 calc R
C15 C 0.3788(3) 0.8129(4) 0.22847(12) 0.0739(8) Uani 1 1 d .
H15A H 0.3069 0.7329 0.2366 0.089 Uiso 1 1 calc R
H15B H 0.3823 0.9039 0.2573 0.089 Uiso 1 1 calc R
C16 C 0.3483(2) 0.8962(3) 0.17179(12) 0.0630(7) Uani 1 1 d .
C17 C 0.4174(2) 0.8315(3) 0.12218(10) 0.0501(6) Uani 1 1 d .
C18 C 1.1503(3) 0.3488(4) 0.03629(12) 0.0790(9) Uani 1 1 d .
H18A H 1.2176 0.4334 0.0280 0.118 Uiso 1 1 calc R
H18B H 1.1006 0.3170 0.0019 0.118 Uiso 1 1 calc R
H18C H 1.1920 0.2457 0.0529 0.118 Uiso 1 1 calc R
C19 C 0.9472(3) 0.0473(4) 0.07567(14) 0.0863(9) Uani 1 1 d .
H19A H 1.0336 0.0326 0.0608 0.129 Uiso 1 1 calc R
H19B H 0.8909 -0.0499 0.0639 0.129 Uiso 1 1 calc R
H19C H 0.9562 0.0511 0.1163 0.129 Uiso 1 1 calc R
C20 C 0.6851(2) 0.1927(3) 0.14752(10) 0.0544(6) Uani 1 1 d .
H20A H 0.6939 0.1218 0.1143 0.082 Uiso 1 1 calc R
H20B H 0.5990 0.1731 0.1622 0.082 Uiso 1 1 calc R
H20C H 0.7536 0.1612 0.1758 0.082 Uiso 1 1 calc R
C21 C 0.4207(2) 0.4378(3) 0.18565(11) 0.0623(7) Uani 1 1 d .
H21A H 0.3332 0.4874 0.1882 0.093 Uiso 1 1 calc R
H21B H 0.4429 0.3688 0.2189 0.093 Uiso 1 1 calc R
H21C H 0.4220 0.3640 0.1527 0.093 Uiso 1 1 calc R
C22 C 0.3890(3) 0.9322(4) 0.06784(12) 0.0745(8) Uani 1 1 d .
H22A H 0.4676 0.9338 0.0465 0.112 Uiso 1 1 calc R
H22B H 0.3639 1.0508 0.0765 0.112 Uiso 1 1 calc R
H22C H 0.3174 0.8762 0.0460 0.112 Uiso 1 1 calc R
O1 O 0.88854(16) 0.2086(2) 0.05470(6) 0.0596(5) Uani 1 1 d .
O2 O 0.2652(2) 1.0137(3) 0.16684(10) 0.1000(7) Uani 1 1 d .

loop_
_atom_site_aniso_label
_atom_site_aniso_U_11
_atom_site_aniso_U_22
_atom_site_aniso_U_33
_atom_site_aniso_U_23
_atom_site_aniso_U_13
_atom_site_aniso_U_12
C1 0.0378(11) 0.0366(12) 0.0377(11) 0.0044(9) -0.0052(9) 0.0019(9)
C2 0.0485(13) 0.0391(13) 0.0435(12) 0.0031(10) -0.0051(10) 0.0062(11)
C3 0.0418(13) 0.0594(16) 0.0554(14) 0.0132(13) 0.0043(11) 0.0118(12)
C4 0.0355(13) 0.0648(17) 0.0747(17) 0.0158(14) 0.0015(12) -0.0005(12)
C5 0.0403(13) 0.0507(15) 0.0682(16) 0.0006(12) -0.0076(11) -0.0062(11)
C6 0.0384(12) 0.0399(13) 0.0453(12) 0.0022(10) -0.0062(9) 0.0012(10)
C7 0.0458(13) 0.0471(14) 0.0478(13) -0.0094(11) -0.0067(10) -0.0014(11)
C8 0.0415(12) 0.0474(13) 0.0319(11) 0.0035(9) -0.0032(9) -0.0011(10)
C9 0.0388(11) 0.0370(12) 0.0369(11) 0.0012(9) -0.0056(9) -0.0028(9)
C10 0.0397(12) 0.0530(14) 0.0410(12) 0.0025(11) 0.0016(9) -0.0003(10)
C11 0.0343(11) 0.0440(13) 0.0469(13) 0.0016(10) -0.0039(9) -0.0056(10)
C12 0.0484(13) 0.0553(15) 0.0407(12) 0.0067(11) -0.0065(10) 0.0039(11)
C13 0.0430(12) 0.0548(15) 0.0394(12) -0.0054(11) -0.0048(10) -0.0022(11)
C14 0.0569(15) 0.0830(19) 0.0485(14) -0.0070(13) 0.0068(11) 0.0128(14)
C15 0.0590(16) 0.087(2) 0.0773(19) -0.0162(17) 0.0173(14) 0.0131(15)
C16 0.0451(14) 0.0539(17) 0.090(2) -0.0084(15) 0.0010(13) 0.0035(13)
C17 0.0389(12) 0.0439(14) 0.0667(16) 0.0018(12) -0.0046(11) -0.0029(11)
C18 0.0636(17) 0.091(2) 0.084(2) 0.0132(17) 0.0220(15) 0.0234(16)
C19 0.113(2) 0.0480(17) 0.100(2) -0.0033(16) 0.0182(19) 0.0223(16)
C20 0.0561(14) 0.0466(14) 0.0597(15) 0.0039(12) -0.0023(11) -0.0083(12)
C21 0.0443(14) 0.0734(18) 0.0698(16) 0.0207(14) 0.0080(12) -0.0038(13)
C22 0.0761(19) 0.0562(17) 0.090(2) 0.0158(15) -0.0094(15) 0.0128(14)
O1 0.0752(11) 0.0504(10) 0.0530(10) -0.0065(8) 0.0011(8) 0.0074(9)
O2 0.0867(15) 0.0810(15) 0.1326(19) -0.0106(13) 0.0084(13) 0.0387(12)

loop_
_atom_type_symbol
_atom_type_description
_atom_type_scat_dispersion_real
_atom_type_scat_dispersion_imag
_atom_type_scat_source
C C 0.0033 0.0016 'International Tables Vol C Tables 4.2.6.8 and 6.1.1.4'
H H 0.0000 0.0000 'International Tables Vol C Tables 4.2.6.8 and 6.1.1.4'
O O 0.0106 0.0060 'International Tables Vol C Tables 4.2.6.8 and 6.1.1.4'

loop_
_geom_angle_atom_site_label_1
_geom_angle_atom_site_label_2
_geom_angle_atom_site_label_3
_geom_angle
C6 C1 C2 118.88(19)
C6 C1 C9 111.83(17)
C2 C1 C9 129.24(19)
O1 C2 C1 119.07(19)
O1 C2 C3 119.8(2)
C1 C2 C3 121.1(2)
C4 C3 C2 117.9(2)
C4 C3 C18 120.1(2)
C2 C3 C18 122.0(2)
C5 C4 C3 122.2(2)
C5 C4 H4 118.9
C3 C4 H4 118.9
C4 C5 C6 118.9(2)
C4 C5 H5 120.5
C6 C5 H5 120.5
C5 C6 C1 121.0(2)
C5 C6 C7 127.9(2)
C1 C6 C7 111.14(18)
C6 C7 C8 105.04(17)
C6 C7 H7A 110.7
C8 C7 H7A 110.7
C6 C7 H7B 110.7
C8 C7 H7B 110.7
H7A C7 H7B 108.8
C10 C8 C7 113.22(17)
C10 C8 C9 115.65(16)
C7 C8 C9 106.33(16)
C10 C8 H8 107.1
C7 C8 H8 107.1
C9 C8 H8 107.1
C1 C9 C20 112.17(17)
C1 C9 C13 109.52(16)
C20 C9 C13 109.21(17)
C1 C9 C8 102.76(15)
C20 C9 C8 112.15(17)
C13 C9 C8 110.88(16)
C11 C10 C14 109.36(19)
C11 C10 C8 108.96(16)
C14 C10 C8 109.25(17)
C11 C10 C21 110.22(17)
C14 C10 C21 107.98(19)
C8 C10 C21 111.05(18)
C17 C11 C12 121.3(2)
C17 C11 C10 123.0(2)
C12 C11 C10 115.68(18)
C13 C12 C11 114.57(18)
C13 C12 H12A 108.6
C11 C12 H12A 108.6
C13 C12 H12B 108.6
C11 C12 H12B 108.6
H12A C12 H12B 107.6
C12 C13 C9 113.04(17)
C12 C13 H13A 109.0
C9 C13 H13A 109.0
C12 C13 H13B 109.0
C9 C13 H13B 109.0
H13A C13 H13B 107.8
C15 C14 C10 112.6(2)
C15 C14 H14A 109.1
C10 C14 H14A 109.1
C15 C14 H14B 109.1
C10 C14 H14B 109.1
H14A C14 H14B 107.8
C16 C15 C14 113.0(2)
C16 C15 H15A 109.0
C14 C15 H15A 109.0
C16 C15 H15B 109.0
C14 C15 H15B 109.0
H15A C15 H15B 107.8
O2 C16 C17 121.0(3)
O2 C16 C15 119.8(3)
C17 C16 C15 119.2(2)
C11 C17 C16 121.1(2)
C11 C17 C22 123.3(2)
C16 C17 C22 115.6(2)
C3 C18 H18A 109.5
C3 C18 H18B 109.5
H18A C18 H18B 109.5
C3 C18 H18C 109.5
H18A C18 H18C 109.5
H18B C18 H18C 109.5
O1 C19 H19A 109.5
O1 C19 H19B 109.5
H19A C19 H19B 109.5
O1 C19 H19C 109.5
H19A C19 H19C 109.5
H19B C19 H19C 109.5
C9 C20 H20A 109.5
C9 C20 H20B 109.5
H20A C20 H20B 109.5
C9 C20 H20C 109.5
H20A C20 H20C 109.5
H20B C20 H20C 109.5
C10 C21 H21A 109.5
C10 C21 H21B 109.5
H21A C21 H21B 109.5
C10 C21 H21C 109.5
H21A C21 H21C 109.5
H21B C21 H21C 109.5
C17 C22 H22A 109.5
C17 C22 H22B 109.5
H22A C22 H22B 109.5
C17 C22 H22C 109.5
H22A C22 H22C 109.5
H22B C22 H22C 109.5
C2 O1 C19 114.01(19)

loop_
_geom_bond_atom_site_label_1
_geom_bond_atom_site_label_2
_geom_bond_distance
C1 C6 1.387(3)
C1 C2 1.394(3)
C1 C9 1.525(3)
C2 O1 1.389(3)
C2 C3 1.395(3)
C3 C4 1.384(3)
C3 C18 1.512(3)
C4 C5 1.377(3)
C4 H4 0.9300
C5 C6 1.382(3)
C5 H5 0.9300
C6 C7 1.496(3)
C7 C8 1.546(3)
C7 H7A 0.9700
C7 H7B 0.9700
C8 C10 1.543(3)
C8 C9 1.570(3)
C8 H8 0.9800
C9 C20 1.542(3)
C9 C13 1.543(3)
C10 C11 1.527(3)
C10 C14 1.537(3)
C10 C21 1.544(3)
C11 C17 1.337(3)
C11 C12 1.517(3)
C12 C13 1.514(3)
C12 H12A 0.9700
C12 H12B 0.9700
C13 H13A 0.9700
C13 H13B 0.9700
C14 C15 1.525(3)
C14 H14A 0.9700
C14 H14B 0.9700
C15 C16 1.497(4)
C15 H15A 0.9700
C15 H15B 0.9700
C16 O2 1.222(3)
C16 C17 1.479(3)
C17 C22 1.507(3)
C18 H18A 0.9600
C18 H18B 0.9600
C18 H18C 0.9600
C19 O1 1.434(3)
C19 H19A 0.9600
C19 H19B 0.9600
C19 H19C 0.9600
C20 H20A 0.9600
C20 H20B 0.9600
C20 H20C 0.9600
C21 H21A 0.9600
C21 H21B 0.9600
C21 H21C 0.9600
C22 H22A 0.9600
C22 H22B 0.9600
C22 H22C 0.9600

loop_
_geom_torsion_atom_site_label_1
_geom_torsion_atom_site_label_2
_geom_torsion_atom_site_label_3
_geom_torsion_atom_site_label_4
_geom_torsion
C6 C1 C2 O1 -178.21(17)
C9 C1 C2 O1 -1.0(3)
C6 C1 C2 C3 -1.5(3)
C9 C1 C2 C3 175.68(19)
O1 C2 C3 C4 178.50(19)
C1 C2 C3 C4 1.9(3)
O1 C2 C3 C18 0.3(3)
C1 C2 C3 C18 -176.3(2)
C2 C3 C4 C5 -0.3(3)
C18 C3 C4 C5 177.8(2)
C3 C4 C5 C6 -1.5(4)
C4 C5 C6 C1 1.8(3)
C4 C5 C6 C7 -176.6(2)
C2 C1 C6 C5 -0.3(3)
C9 C1 C6 C5 -178.00(19)
C2 C1 C6 C7 178.35(18)
C9 C1 C6 C7 0.7(2)
C5 C6 C7 C8 -171.4(2)
C1 C6 C7 C8 10.1(2)
C6 C7 C8 C10 -144.38(17)
C6 C7 C8 C9 -16.3(2)
C6 C1 C9 C20 -131.46(19)
C2 C1 C9 C20 51.2(3)
C6 C1 C9 C13 107.10(19)
C2 C1 C9 C13 -70.3(3)
C6 C1 C9 C8 -10.8(2)
C2 C1 C9 C8 171.8(2)
C10 C8 C9 C1 142.93(17)
C7 C8 C9 C1 16.32(19)
C10 C8 C9 C20 -96.4(2)
C7 C8 C9 C20 136.99(18)
C10 C8 C9 C13 26.0(2)
C7 C8 C9 C13 -100.63(19)
C7 C8 C10 C11 64.6(2)
C9 C8 C10 C11 -58.5(2)
C7 C8 C10 C14 -54.8(2)
C9 C8 C10 C14 -177.89(18)
C7 C8 C10 C21 -173.83(18)
C9 C8 C10 C21 63.1(2)
C14 C10 C11 C17 -27.7(3)
C8 C10 C11 C17 -147.1(2)
C21 C10 C11 C17 90.8(3)
C14 C10 C11 C12 151.64(19)
C8 C10 C11 C12 32.3(2)
C21 C10 C11 C12 -89.8(2)
C17 C11 C12 C13 -157.95(19)
C10 C11 C12 C13 22.7(3)
C11 C12 C13 C9 -57.0(2)
C1 C9 C13 C12 -82.1(2)
C20 C9 C13 C12 154.66(18)
C8 C9 C13 C12 30.6(2)
C11 C10 C14 C15 51.7(3)
C8 C10 C14 C15 170.9(2)
C21 C10 C14 C15 -68.2(3)
C10 C14 C15 C16 -48.4(3)
C14 C15 C16 O2 -162.5(2)
C14 C15 C16 C17 18.9(3)
C12 C11 C17 C16 179.4(2)
C10 C11 C17 C16 -1.3(3)
C12 C11 C17 C22 1.3(3)
C10 C11 C17 C22 -179.4(2)
O2 C16 C17 C11 -172.1(2)
C15 C16 C17 C11 6.4(3)
O2 C16 C17 C22 6.1(3)
C15 C16 C17 C22 -175.3(2)
C1 C2 O1 C19 -106.7(2)
C3 C2 O1 C19 76.6(3)
